data_4118763
loop_
_publ_author_name
'Gilles Yzambart'
'Nathalie Bellec'
'Ghassan Nasser'
'Olivier Jeannin'
'Thierry Roisnel'
'Marc Fourmigu\'e'
'Pascale Auban-Senzier'
'Jorge \'I\~niguez'
'Enric Canadell'
'Dominique Lorcy'

_publ_section_title
;
 Anisotropic Chemical Pressure Effects in Single-Component Molecular
 Metals Based on Radical Dithiolene and Diselenolene Gold Complexes
;
_journal_name_full 'Journal of the American Chemical Society'
_journal_page_first 17138
_journal_page_last 17148
_journal_paper_doi 10.1021/ja3065649
_journal_volume 134
_journal_year 2012
_chemical_formula_moiety 'C10 H10 Au N2 O2 S2 Se4'
_chemical_formula_sum 'C10 H10 Au N2 O2 S2 Se4'
_chemical_formula_weight 767.13
_chemical_name_systematic
; 
 ? 
;
_space_group_IT_number 14
_symmetry_cell_setting monoclinic
_symmetry_space_group_name_Hall '-P 2yab'
_symmetry_space_group_name_H-M 'P 1 21/a 1'
_atom_sites_solution_hydrogens geom
_atom_sites_solution_primary direct
_atom_sites_solution_secondary difmap
_audit_creation_method SHELXL-97
_cell_angle_alpha 90.00
_cell_angle_beta 95.717(8)
_cell_angle_gamma 90.00
_cell_formula_units_Z 2
_cell_length_a 14.7952(3)
_cell_length_b 4.16280(10)
_cell_length_c 13.4493(3)
_cell_measurement_reflns_used 1353
_cell_measurement_temperature 150(2)
_cell_measurement_theta_max 25.65
_cell_measurement_theta_min 2.77
_cell_volume 824.22(3)
_computing_cell_refinement 'Bruker SMART, 2006'
_computing_data_collection 'Bruker SMART, 2006'
_computing_data_reduction 'Bruker SAINT, 2006'
_computing_molecular_graphics 'Ortep-3 for Windows (Farrugia, 1997)'
_computing_publication_material 'WinGX publication routines (Farrugia, 1999)'
_computing_structure_refinement 'SHELXL-97 (Sheldrick, 1997)'
_computing_structure_solution 'SIR97 (Altomare et al., 1999)'
_diffrn_ambient_temperature 150(2)
_diffrn_detector 'CCD plate'
_diffrn_measured_fraction_theta_full 0.981
_diffrn_measured_fraction_theta_max 0.981
_diffrn_measurement_device_type 'APEXII, Bruker-AXS'
_diffrn_measurement_method 'CCD rotation images, thin slices'
_diffrn_radiation_monochromator graphite
_diffrn_radiation_source 'fine-focus sealed tube'
_diffrn_radiation_type MoK\a
_diffrn_radiation_wavelength 0.71073
_diffrn_reflns_av_R_equivalents 0.0000
_diffrn_reflns_av_sigmaI/netI 0.0893
_diffrn_reflns_limit_h_max 18
_diffrn_reflns_limit_h_min -19
_diffrn_reflns_limit_k_max 5
_diffrn_reflns_limit_k_min 0
_diffrn_reflns_limit_l_max 17
_diffrn_reflns_limit_l_min 0
_diffrn_reflns_number 1857
_diffrn_reflns_theta_full 27.44
_diffrn_reflns_theta_max 27.44
_diffrn_reflns_theta_min 1.52
_exptl_absorpt_coefficient_mu 18.012
_exptl_absorpt_correction_T_max 0.834
_exptl_absorpt_correction_T_min 0.191
_exptl_absorpt_correction_type multi-scan
_exptl_absorpt_process_details
;
  [Sheldrick, G.M. (2002). SADABS Bruker AXS Inc., Madison, Wisconsin, USA]
;
_exptl_crystal_colour black
_exptl_crystal_density_diffrn 3.091
_exptl_crystal_description prism
_exptl_crystal_F_000 694
_exptl_crystal_size_max 0.21
_exptl_crystal_size_mid 0.08
_exptl_crystal_size_min 0.01
_refine_diff_density_max 2.295
_refine_diff_density_min -2.286
_refine_diff_density_rms 0.627
_refine_ls_extinction_method none
_refine_ls_goodness_of_fit_ref 1.074
_refine_ls_hydrogen_treatment constr
_refine_ls_matrix_type full
_refine_ls_number_parameters 89
_refine_ls_number_reflns 1857
_refine_ls_number_restraints 0
_refine_ls_restrained_S_all 1.074
_refine_ls_R_factor_all 0.0929
_refine_ls_R_factor_gt 0.0548
_refine_ls_shift/su_max 0.000
_refine_ls_shift/su_mean 0.000
_refine_ls_structure_factor_coef Fsqd
_refine_ls_weighting_details 'calc w=1/[\s^2^(Fo^2^)+(0.0844P)^2^+0.0000P] where P=(Fo^2^+2Fc^2^)/3'
_refine_ls_weighting_scheme calc
_refine_ls_wR_factor_gt 0.1283
_refine_ls_wR_factor_ref 0.1554
_reflns_number_gt 1374
_reflns_number_total 1857
_reflns_threshold_expression >2sigma(I)
_cod_data_source_file ja3065649_si_001_5.cif
_cod_data_source_block AuthiazOds
_cod_original_cell_volume 824.21(3)
_cod_database_code 4118763

loop_
_symmetry_equiv_pos_as_xyz
'x, y, z'
'-x+1/2, y+1/2, -z'
'-x, -y, -z'
'x-1/2, -y-1/2, z'

loop_
_atom_site_label
_atom_site_type_symbol
_atom_site_fract_x
_atom_site_fract_y
_atom_site_fract_z
_atom_site_U_iso_or_equiv
_atom_site_adp_type
_atom_site_occupancy
_atom_site_symmetry_multiplicity
_atom_site_calc_flag
_atom_site_refinement_flags
Au1 Au 1.0000 0.0000 1.0000 0.0214(3) Uani 1 2 d S
Se1 Se 1.15536(12) -0.2054(4) 1.01072(13) 0.0241(4) Uani 1 1 d .
Se2 Se 1.01617(13) 0.1969(4) 1.16986(13) 0.0277(4) Uani 1 1 d .
S1 S 1.2987(3) -0.1582(13) 1.2029(3) 0.0282(11) Uani 1 1 d .
N1 N 1.1823(11) 0.149(4) 1.2976(11) 0.031(4) Uani 1 1 d .
O1 O 1.3220(9) 0.095(3) 1.3867(10) 0.035(3) Uani 1 1 d .
C1 C 1.1918(11) -0.101(4) 1.1410(13) 0.021(4) Uiso 1 1 d .
C2 C 1.1395(12) 0.078(5) 1.2045(14) 0.028(4) Uiso 1 1 d .
C3 C 1.2710(12) 0.059(4) 1.3146(13) 0.027(4) Uani 1 1 d .
C4 C 1.1408(13) 0.347(4) 1.3727(12) 0.024(4) Uani 1 1 d .
H4A H 1.1889 0.4474 1.4163 0.029 Uiso 1 1 calc R
H4B H 1.1051 0.5163 1.3385 0.029 Uiso 1 1 calc R
C5 C 1.0830(13) 0.164(6) 1.4334(14) 0.036(5) Uani 1 1 d .
H5A H 1.0380 0.3040 1.4566 0.055 Uiso 1 1 calc R
H5B H 1.1193 0.0737 1.4896 0.055 Uiso 1 1 calc R
H5C H 1.0536 -0.0050 1.3939 0.055 Uiso 1 1 calc R

loop_
_atom_site_aniso_label
_atom_site_aniso_U_11
_atom_site_aniso_U_22
_atom_site_aniso_U_33
_atom_site_aniso_U_23
_atom_site_aniso_U_13
_atom_site_aniso_U_12
Au1 0.0181(4) 0.0208(4) 0.0242(4) 0.0072(4) -0.0041(5) -0.0041(4)
Se1 0.0212(8) 0.0294(10) 0.0208(9) 0.0011(8) -0.0024(8) 0.0003(7)
Se2 0.0240(8) 0.0299(10) 0.0282(9) -0.0008(7) -0.0016(10) 0.0028(10)
S1 0.026(2) 0.032(3) 0.026(2) 0.001(2) -0.0021(19) 0.002(2)
N1 0.046(9) 0.028(9) 0.021(8) -0.013(7) 0.009(8) 0.006(9)
O1 0.040(8) 0.032(7) 0.029(8) 0.000(6) -0.017(6) 0.005(7)
C3 0.031(10) 0.031(11) 0.018(9) 0.012(7) -0.007(7) 0.000(9)
C4 0.041(10) 0.014(9) 0.017(9) -0.008(7) -0.005(8) 0.002(9)
C5 0.031(10) 0.054(14) 0.025(11) -0.013(10) 0.008(8) 0.000(10)

loop_
_atom_type_symbol
_atom_type_description
_atom_type_scat_dispersion_real
_atom_type_scat_dispersion_imag
_atom_type_scat_source
C C 0.0033 0.0016 'International Tables Vol C Tables 4.2.6.8 and 6.1.1.4'
H H 0.0000 0.0000 'International Tables Vol C Tables 4.2.6.8 and 6.1.1.4'
N N 0.0061 0.0033 'International Tables Vol C Tables 4.2.6.8 and 6.1.1.4'
S S 0.1246 0.1234 'International Tables Vol C Tables 4.2.6.8 and 6.1.1.4'
Se Se -0.0929 2.2259 'International Tables Vol C Tables 4.2.6.8 and 6.1.1.4'
Au Au -2.0133 8.8022 'International Tables Vol C Tables 4.2.6.8 and 6.1.1.4'
O O 0.0106 0.0060 'International Tables Vol C Tables 4.2.6.8 and 6.1.1.4'

loop_
_geom_angle_atom_site_label_1
_geom_angle_atom_site_label_2
_geom_angle_atom_site_label_3
_geom_angle
_geom_angle_site_symmetry_1
_geom_angle_site_symmetry_3
Se2 Au1 Se2 179.999(1) 3_757 .
Se2 Au1 Se1 86.62(6) 3_757 .
Se2 Au1 Se1 93.38(6) . .
Se2 Au1 Se1 93.38(6) 3_757 3_757
Se2 Au1 Se1 86.62(6) . 3_757
Se1 Au1 Se1 180.00(8) . 3_757
C1 Se1 Au1 99.1(5) . .
C2 Se2 Au1 98.3(6) . .
C1 S1 C3 93.3(8) . .
C3 N1 C2 116.2(16) . .
C3 N1 C4 119.7(15) . .
C2 N1 C4 123.7(16) . .
C2 C1 S1 108.1(13) . .
C2 C1 Se1 125.0(13) . .
S1 C1 Se1 126.5(10) . .
N1 C2 C1 115.5(16) . .
N1 C2 Se2 120.6(14) . .
C1 C2 Se2 123.8(14) . .
O1 C3 N1 129.2(19) . .
O1 C3 S1 124.0(15) . .
N1 C3 S1 106.8(12) . .
C5 C4 N1 113.6(15) . .
C5 C4 H4A 108.9 . .
N1 C4 H4A 108.8 . .
C5 C4 H4B 108.8 . .
N1 C4 H4B 108.8 . .
H4A C4 H4B 107.7 . .
C4 C5 H5A 109.5 . .
C4 C5 H5B 109.5 . .
H5A C5 H5B 109.5 . .
C4 C5 H5C 109.5 . .
H5A C5 H5C 109.5 . .
H5B C5 H5C 109.5 . .

loop_
_geom_bond_atom_site_label_1
_geom_bond_atom_site_label_2
_geom_bond_distance
_geom_bond_site_symmetry_2
Au1 Se2 2.4164(17) 3_757
Au1 Se2 2.4164(17) .
Au1 Se1 2.4432(17) .
Au1 Se1 2.4432(17) 3_757
Se1 C1 1.833(17) .
Se2 C2 1.903(18) .
S1 C1 1.729(17) .
S1 C3 1.83(2) .
N1 C3 1.36(2) .
N1 C2 1.38(2) .
N1 C4 1.48(2) .
O1 C3 1.18(2) .
C1 C2 1.42(3) .
C4 C5 1.45(3) .
C4 H4A 0.9700 .
C4 H4B 0.9700 .
C5 H5A 0.9600 .
C5 H5B 0.9600 .
C5 H5C 0.9600 .

loop_
_geom_torsion_atom_site_label_1
_geom_torsion_atom_site_label_2
_geom_torsion_atom_site_label_3
_geom_torsion_atom_site_label_4
_geom_torsion
_geom_torsion_site_symmetry_1
Se2 Au1 Se1 C1 -178.5(6) 3_757
Se2 Au1 Se1 C1 1.5(6) .
Se1 Au1 Se1 C1 -72(28) 3_757
Se2 Au1 Se2 C2 169(5) 3_757
Se1 Au1 Se2 C2 1.1(6) .
Se1 Au1 Se2 C2 -178.9(6) 3_757
C3 S1 C1 C2 0.3(15) .
C3 S1 C1 Se1 173.2(12) .
Au1 Se1 C1 C2 -5.4(17) .
Au1 Se1 C1 S1 -177.1(11) .
C3 N1 C2 C1 4(3) .
C4 N1 C2 C1 177.0(16) .
C3 N1 C2 Se2 -178.9(13) .
C4 N1 C2 Se2 -6(3) .
S1 C1 C2 N1 -3(2) .
Se1 C1 C2 N1 -175.5(13) .
S1 C1 C2 Se2 -179.2(10) .
Se1 C1 C2 Se2 8(2) .
Au1 Se2 C2 N1 178.4(15) .
Au1 Se2 C2 C1 -5.0(17) .
C2 N1 C3 O1 179(2) .
C4 N1 C3 O1 6(3) .
C2 N1 C3 S1 -4(2) .
C4 N1 C3 S1 -176.7(13) .
C1 S1 C3 O1 179.0(17) .
C1 S1 C3 N1 1.8(14) .
C3 N1 C4 C5 -103(2) .
C2 N1 C4 C5 85(2) .
